data_2233449
loop_
_publ_author_name
'Kapoor, Kamini'
'Gupta, Vivek K.'
'Deshmukh, Madhukar B.'
'Shripanavar, Chetan S.'
'Kant, Rajni'

_publ_section_title
;
 Ethyl 3-[(6-chloropyridin-3-yl)methyl]-2-oxoimidazolidine-1-carboxylate
;
_journal_coeditor_code GG2073
_journal_issue 2
_journal_name_full 'Acta Crystallographica Section E'
_journal_page_first o469
_journal_paper_doi 10.1107/S1600536812001948
_journal_volume 68
_journal_year 2012
_chemical_formula_iupac 'C12 H14 Cl N3 O3'
_chemical_formula_moiety 'C12 H14 Cl N3 O3'
_chemical_formula_sum 'C12 H14 Cl N3 O3'
_chemical_formula_weight 283.71
_chemical_melting_point 362
_chemical_name_systematic
;
Ethyl 3-[(6-chloropyridin-3-yl)methyl]-2-oxoimidazolidine-1-carboxylate
;
_space_group_IT_number 14
_symmetry_cell_setting monoclinic
_symmetry_space_group_name_Hall '-P 2ybc'
_symmetry_space_group_name_H-M 'P 1 21/c 1'
_atom_sites_solution_hydrogens geom
_atom_sites_solution_primary direct
_atom_sites_solution_secondary difmap
_audit_creation_method SHELXL-97
_cell_angle_alpha 90.00
_cell_angle_beta 106.538(10)
_cell_angle_gamma 90.00
_cell_formula_units_Z 4
_cell_length_a 13.3926(14)
_cell_length_b 8.4991(8)
_cell_length_c 12.3361(12)
_cell_measurement_reflns_used 1920
_cell_measurement_temperature 293(2)
_cell_measurement_theta_max 28.9721
_cell_measurement_theta_min 3.3513
_cell_volume 1346.1(2)
_computing_cell_refinement 'CrysAlis PRO (Oxford Diffraction, 2010)'
_computing_data_collection 'CrysAlis PRO (Oxford Diffraction, 2010)'
_computing_data_reduction 'CrysAlis RED (Oxford Diffraction, 2010)'
_computing_molecular_graphics 'ORTEP-3 (Farrugia, 1997)'
_computing_publication_material 'PLATON (Spek, 2009)'
_computing_structure_refinement 'SHELXL97 (Sheldrick, 2008)'
_computing_structure_solution 'SHELXS97 (Sheldrick, 2008)'
_diffrn_ambient_temperature 293(2)
_diffrn_detector_area_resol_mean 16.1049
_diffrn_measured_fraction_theta_full 0.998
_diffrn_measured_fraction_theta_max 0.998
_diffrn_measurement_device_type 'Oxford Diffraction Xcalibur Sapphire3'
_diffrn_measurement_method 'omega scans'
_diffrn_radiation_monochromator graphite
_diffrn_radiation_source 'fine-focus sealed tube'
_diffrn_radiation_type MoK\a
_diffrn_radiation_wavelength 0.71073
_diffrn_reflns_av_R_equivalents 0.0349
_diffrn_reflns_av_sigmaI/netI 0.0518
_diffrn_reflns_limit_h_max 16
_diffrn_reflns_limit_h_min -15
_diffrn_reflns_limit_k_max 9
_diffrn_reflns_limit_k_min -10
_diffrn_reflns_limit_l_max 15
_diffrn_reflns_limit_l_min -15
_diffrn_reflns_number 6112
_diffrn_reflns_theta_full 26.00
_diffrn_reflns_theta_max 26.00
_diffrn_reflns_theta_min 3.36
_diffrn_standards_decay_% 0
_diffrn_standards_interval_count 0
_diffrn_standards_interval_time 0
_diffrn_standards_number 0
_exptl_absorpt_coefficient_mu 0.292
_exptl_absorpt_correction_T_max 1.000
_exptl_absorpt_correction_T_min 0.94126
_exptl_absorpt_correction_type multi-scan
_exptl_absorpt_process_details '(CrysAlis PRO; Oxford Diffraction, 2010)'
_exptl_crystal_colour white
_exptl_crystal_density_diffrn 1.400
_exptl_crystal_density_method 'not measured'
_exptl_crystal_description plate
_exptl_crystal_F_000 592
_exptl_crystal_size_max 0.3
_exptl_crystal_size_mid 0.2
_exptl_crystal_size_min 0.2
_refine_diff_density_max 0.423
_refine_diff_density_min -0.211
_refine_ls_extinction_method none
_refine_ls_goodness_of_fit_ref 1.047
_refine_ls_hydrogen_treatment constr
_refine_ls_matrix_type full
_refine_ls_number_parameters 173
_refine_ls_number_reflns 2645
_refine_ls_number_restraints 1
_refine_ls_restrained_S_all 1.049
_refine_ls_R_factor_all 0.1143
_refine_ls_R_factor_gt 0.0651
_refine_ls_shift/su_max 0.001
_refine_ls_shift/su_mean 0.000
_refine_ls_structure_factor_coef Fsqd
_refine_ls_weighting_details 'w=1/[\s^2^(Fo^2^)+(0.0878P)^2^+0.0871P] where P=(Fo^2^+2Fc^2^)/3'
_refine_ls_weighting_scheme calc
_refine_ls_wR_factor_gt 0.1565
_refine_ls_wR_factor_ref 0.1911
_reflns_number_gt 1537
_reflns_number_total 2645
_reflns_threshold_expression I>2\s(I)
_cod_data_source_file gg2073.cif
_cod_data_source_block I
_cod_original_sg_symbol_H-M 'P 21/c '
_cod_database_code 2233449
_cod_database_fobs_code 2233449

loop_
_symmetry_equiv_pos_as_xyz
'x, y, z'
'-x, y+1/2, -z+1/2'
'-x, -y, -z'
'x, -y-1/2, z-1/2'

loop_
_atom_site_type_symbol
_atom_site_label
_atom_site_fract_x
_atom_site_fract_y
_atom_site_fract_z
_atom_site_U_iso_or_equiv
_atom_site_adp_type
_atom_site_calc_flag
_atom_site_refinement_flags
_atom_site_occupancy
_atom_site_symmetry_multiplicity
Cl Cl1 -0.37380(8) 0.08507(14) -0.01623(10) 0.0948(5) Uani d . 1 1
O O1 0.06757(17) -0.2327(3) 0.42795(18) 0.0656(7) Uani d . 1 1
O O2 0.22097(18) -0.0437(3) 0.57542(18) 0.0692(7) Uani d . 1 1
N N1 -0.2183(2) -0.0963(4) -0.0205(2) 0.0647(8) Uani d . 1 1
C C2 -0.1521(3) -0.1394(4) 0.2107(3) 0.0606(9) Uani d . 1 1
H H2 -0.1303 -0.1540 0.2887 0.073 Uiso calc R 1 1
C C3 -0.0976(2) -0.2097(3) 0.1434(2) 0.0488(8) Uani d . 1 1
C C4 -0.1347(3) -0.1827(4) 0.0290(3) 0.0597(9) Uani d . 1 1
H H4 -0.0987 -0.2282 -0.0173 0.072 Uiso calc R 1 1
C C5 -0.2373(3) -0.0491(4) 0.1629(3) 0.0626(9) Uani d . 1 1
H H5 -0.2745 -0.0006 0.2070 0.075 Uiso calc R 1 1
C C6 -0.2664(2) -0.0322(4) 0.0476(3) 0.0585(9) Uani d . 1 1
C C7 -0.0017(2) -0.3089(4) 0.1925(3) 0.0588(9) Uani d . 1 1
H H7A -0.0165 -0.3841 0.2451 0.071 Uiso calc R 1 1
H H7B 0.0140 -0.3677 0.1320 0.071 Uiso calc R 1 1
N N8 0.0890(2) -0.2170(3) 0.2508(2) 0.0515(7) Uani d . 1 1
C C9 0.1498(2) -0.1287(4) 0.1924(2) 0.0552(8) Uani d . 1 1
H H9A 0.1105 -0.0411 0.1509 0.066 Uiso calc R 1 1
H H9B 0.1735 -0.1950 0.1406 0.066 Uiso calc R 1 1
C C10 0.2408(3) -0.0717(4) 0.2892(3) 0.0537(8) Uani d . 1 1
H H10A 0.3021 -0.1365 0.2968 0.064 Uiso calc R 1 1
H H10B 0.2579 0.0370 0.2782 0.064 Uiso calc R 1 1
N N11 0.20128(18) -0.0880(3) 0.3875(2) 0.0475(6) Uani d . 1 1
C C12 0.1124(2) -0.1855(3) 0.3619(2) 0.0471(7) Uani d . 1 1
C C13 0.2523(3) -0.0357(4) 0.4938(3) 0.0538(8) Uani d . 1 1
O O14 0.34333(19) 0.0302(3) 0.4922(2) 0.0733(7) Uani d . 1 1
C C15 0.4057(3) 0.0951(5) 0.5990(4) 0.0937(14) Uani d D 1 1
H H15A 0.3606 0.1450 0.6379 0.112 Uiso calc R 1 1
H H15B 0.4527 0.1742 0.5850 0.112 Uiso calc R 1 1
C C16 0.4668(3) -0.0327(6) 0.6709(4) 0.1119(17) Uani d D 1 1
H H16A 0.4200 -0.1055 0.6906 0.168 Uiso calc R 1 1
H H16B 0.5122 0.0120 0.7386 0.168 Uiso calc R 1 1
H H16C 0.5075 -0.0869 0.6299 0.168 Uiso calc R 1 1

loop_
_atom_site_aniso_label
_atom_site_aniso_U_11
_atom_site_aniso_U_22
_atom_site_aniso_U_33
_atom_site_aniso_U_12
_atom_site_aniso_U_13
_atom_site_aniso_U_23
Cl1 0.0669(7) 0.1178(9) 0.0857(9) 0.0107(6) -0.0010(6) 0.0055(6)
O1 0.0580(15) 0.0992(17) 0.0429(13) -0.0119(13) 0.0197(11) 0.0150(12)
O2 0.0746(17) 0.1006(17) 0.0353(13) -0.0080(13) 0.0204(12) -0.0088(12)
N1 0.0613(19) 0.094(2) 0.0381(16) -0.0072(16) 0.0124(14) 0.0020(14)
C2 0.065(2) 0.088(2) 0.0290(17) -0.0102(19) 0.0121(15) -0.0066(16)
C3 0.0470(18) 0.0610(18) 0.0385(17) -0.0136(15) 0.0122(14) -0.0050(14)
C4 0.062(2) 0.081(2) 0.0403(19) -0.0085(19) 0.0225(17) -0.0091(17)
C5 0.057(2) 0.089(2) 0.045(2) -0.0033(18) 0.0180(16) -0.0080(18)
C6 0.0461(19) 0.075(2) 0.051(2) -0.0093(16) 0.0088(16) -0.0010(17)
C7 0.062(2) 0.063(2) 0.050(2) -0.0107(17) 0.0131(17) -0.0077(16)
N8 0.0525(16) 0.0653(16) 0.0366(15) -0.0100(13) 0.0122(12) -0.0006(12)
C9 0.059(2) 0.076(2) 0.0357(18) -0.0088(16) 0.0213(15) -0.0047(15)
C10 0.0527(19) 0.076(2) 0.0366(17) -0.0077(16) 0.0200(14) -0.0029(15)
N11 0.0430(14) 0.0696(16) 0.0304(14) -0.0031(12) 0.0115(11) 0.0012(11)
C12 0.0425(17) 0.0619(19) 0.0367(17) 0.0062(14) 0.0113(14) 0.0110(14)
C13 0.054(2) 0.071(2) 0.0355(18) -0.0015(17) 0.0117(15) 0.0011(16)
O14 0.0653(16) 0.1055(19) 0.0469(15) -0.0273(14) 0.0124(12) -0.0147(13)
C15 0.085(3) 0.130(4) 0.058(3) -0.035(3) 0.006(2) -0.020(3)
C16 0.073(3) 0.174(5) 0.075(3) -0.019(3) 0.000(3) -0.024(3)

loop_
_atom_type_symbol
_atom_type_description
_atom_type_scat_dispersion_real
_atom_type_scat_dispersion_imag
_atom_type_scat_source
C C 0.0033 0.0016 'International Tables Vol C Tables 4.2.6.8 and 6.1.1.4'
H H 0.0000 0.0000 'International Tables Vol C Tables 4.2.6.8 and 6.1.1.4'
N N 0.0061 0.0033 'International Tables Vol C Tables 4.2.6.8 and 6.1.1.4'
O O 0.0106 0.0060 'International Tables Vol C Tables 4.2.6.8 and 6.1.1.4'
Cl Cl 0.1484 0.1585 'International Tables Vol C Tables 4.2.6.8 and 6.1.1.4'

loop_
_geom_angle_atom_site_label_1
_geom_angle_atom_site_label_2
_geom_angle_atom_site_label_3
_geom_angle
C6 N1 C4 115.8(3)
C5 C2 C3 120.1(3)
C5 C2 H2 119.9
C3 C2 H2 119.9
C4 C3 C2 116.4(3)
C4 C3 C7 121.5(3)
C2 C3 C7 122.1(3)
N1 C4 C3 125.0(3)
N1 C4 H4 117.5
C3 C4 H4 117.5
C2 C5 C6 117.6(3)
C2 C5 H5 121.2
C6 C5 H5 121.2
N1 C6 C5 125.0(3)
N1 C6 Cl1 116.1(3)
C5 C6 Cl1 118.9(3)
N8 C7 C3 113.2(2)
N8 C7 H7A 108.9
C3 C7 H7A 108.9
N8 C7 H7B 108.9
C3 C7 H7B 108.9
H7A C7 H7B 107.7
C12 N8 C9 113.9(2)
C12 N8 C7 122.2(2)
C9 N8 C7 123.0(3)
N8 C9 C10 102.3(2)
N8 C9 H9A 111.3
C10 C9 H9A 111.3
N8 C9 H9B 111.3
C10 C9 H9B 111.3
H9A C9 H9B 109.2
N11 C10 C9 102.9(2)
N11 C10 H10A 111.2
C9 C10 H10A 111.2
N11 C10 H10B 111.2
C9 C10 H10B 111.2
H10A C10 H10B 109.1
C13 N11 C12 124.4(2)
C13 N11 C10 124.3(2)
C12 N11 C10 110.6(2)
O1 C12 N8 127.2(3)
O1 C12 N11 126.4(3)
N8 C12 N11 106.4(2)
O2 C13 O14 124.8(3)
O2 C13 N11 126.0(3)
O14 C13 N11 109.2(3)
C13 O14 C15 115.8(3)
O14 C15 C16 109.9(3)
O14 C15 H15A 109.7
C16 C15 H15A 109.7
O14 C15 H15B 109.7
C16 C15 H15B 109.7
H15A C15 H15B 108.2
C15 C16 H16A 109.5
C15 C16 H16B 109.5
H16A C16 H16B 109.5
C15 C16 H16C 109.5
H16A C16 H16C 109.5
H16B C16 H16C 109.5

loop_
_geom_bond_atom_site_label_1
_geom_bond_atom_site_label_2
_geom_bond_distance
Cl1 C6 1.743(3)
O1 C12 1.209(3)
O2 C13 1.198(3)
N1 C6 1.315(4)
N1 C4 1.333(4)
C2 C5 1.364(5)
C2 C3 1.387(4)
C2 H2 0.9300
C3 C4 1.375(4)
C3 C7 1.512(4)
C4 H4 0.9300
C5 C6 1.371(5)
C5 H5 0.9300
C7 N8 1.451(4)
C7 H7A 0.9700
C7 H7B 0.9700
N8 C12 1.343(4)
N8 C9 1.443(3)
C9 C10 1.522(4)
C9 H9A 0.9700
C9 H9B 0.9700
C10 N11 1.462(3)
C10 H10A 0.9700
C10 H10B 0.9700
N11 C13 1.368(4)
N11 C12 1.411(4)
C13 O14 1.347(4)
O14 C15 1.452(4)
C15 C16 1.491(5)
C15 H15A 0.9700
C15 H15B 0.9700
C16 H16A 0.9600
C16 H16B 0.9600
C16 H16C 0.9600

loop_
_geom_hbond_atom_site_label_D
_geom_hbond_atom_site_label_H
_geom_hbond_atom_site_label_A
_geom_hbond_site_symmetry_A
_geom_hbond_distance_DH
_geom_hbond_distance_HA
_geom_hbond_distance_DA
_geom_hbond_angle_DHA
_geom_hbond_publ_flag
C4 H4 O1 4_555 0.93 2.53 3.366(5) 150 yes
C9 H9B O2 4_555 0.97 2.50 3.395(4) 152 yes

loop_
_geom_torsion_atom_site_label_1
_geom_torsion_atom_site_label_2
_geom_torsion_atom_site_label_3
_geom_torsion_atom_site_label_4
_geom_torsion
C5 C2 C3 C4 -0.1(5)
C5 C2 C3 C7 179.1(3)
C6 N1 C4 C3 0.8(5)
C2 C3 C4 N1 -0.6(5)
C7 C3 C4 N1 -179.8(3)
C3 C2 C5 C6 0.4(5)
C4 N1 C6 C5 -0.5(5)
C4 N1 C6 Cl1 178.4(2)
C2 C5 C6 N1 -0.1(5)
C2 C5 C6 Cl1 -179.0(2)
C4 C3 C7 N8 106.3(3)
C2 C3 C7 N8 -72.9(4)
C3 C7 N8 C12 91.0(3)
C3 C7 N8 C9 -77.3(4)
C12 N8 C9 C10 17.3(3)
C7 N8 C9 C10 -173.5(3)
N8 C9 C10 N11 -18.9(3)
C9 C10 N11 C13 -173.1(3)
C9 C10 N11 C12 16.0(3)
C9 N8 C12 O1 173.2(3)
C7 N8 C12 O1 4.0(5)
C9 N8 C12 N11 -7.7(3)
C7 N8 C12 N11 -177.0(2)
C13 N11 C12 O1 2.1(5)
C10 N11 C12 O1 173.0(3)
C13 N11 C12 N8 -177.0(3)
C10 N11 C12 N8 -6.1(3)
C12 N11 C13 O2 -12.3(5)
C10 N11 C13 O2 178.0(3)
C12 N11 C13 O14 169.1(3)
C10 N11 C13 O14 -0.6(4)
O2 C13 O14 C15 -0.1(5)
N11 C13 O14 C15 178.6(3)
C13 O14 C15 C16 82.3(4)

loop_
_cod_related_entry_id
_cod_related_entry_database
_cod_related_entry_code
1 ChemSpider 30657405
